data_7215481
loop_
_publ_author_name
'Adalder, Tapas Kumar'
'Dastidar, Parthasarathi'

_publ_section_title
;
 The role of secondary ammonium cations in controlling the conformation of
 C3-symmetric acid moieties and its implication for the design of
 supramolecular capsules
;
_journal_issue 22
_journal_name_full CrystEngComm
_journal_page_first 4867
_journal_paper_doi 10.1039/c3ce42655f
_journal_volume 16
_journal_year 2014
_chemical_formula_moiety 'C15 H17 O6, C6 H16 N'
_chemical_formula_sum 'C21 H33 N O6'
_chemical_formula_weight 379.36
_chemical_name_systematic
; 
 ? 
;
_space_group_IT_number 14
_symmetry_cell_setting monoclinic
_symmetry_space_group_name_Hall '-P 2ybc'
_symmetry_space_group_name_H-M 'P 1 21/c 1'
_atom_sites_solution_hydrogens geom
_atom_sites_solution_primary direct
_atom_sites_solution_secondary difmap
_audit_creation_method SHELXL-97
_cell_angle_alpha 90.00
_cell_angle_beta 112.740(13)
_cell_angle_gamma 90.00
_cell_formula_units_Z 4
_cell_length_a 14.566(10)
_cell_length_b 9.991(7)
_cell_length_c 17.129(11)
_cell_measurement_temperature 296(2)
_cell_volume 2299(3)
_computing_cell_refinement 'BRUKER APEX II'
_computing_data_collection 'BRUKER APEX II'
_computing_data_reduction 'BRUKER APEX II'
_computing_molecular_graphics 'MERCURY 2.3, PLATON'
_computing_publication_material 'MERCURY 2.3, PLATON'
_computing_structure_refinement 'SHELXL-97 (Sheldrick, 1997)'
_computing_structure_solution 'SHELXS-97 (Sheldrick, 1990)'
_diffrn_ambient_temperature 296(2)
_diffrn_measured_fraction_theta_full 0.996
_diffrn_measured_fraction_theta_max 0.996
_diffrn_measurement_device_type 'BRUKER CCD AREA DETECTOR'
_diffrn_measurement_method 'PHI-OMEGA SCAN'
_diffrn_radiation_monochromator graphite
_diffrn_radiation_source 'fine-focus sealed tube'
_diffrn_radiation_type MoK\a
_diffrn_radiation_wavelength 0.71073
_diffrn_reflns_av_R_equivalents 0.0473
_diffrn_reflns_av_sigmaI/netI 0.0601
_diffrn_reflns_limit_h_max 16
_diffrn_reflns_limit_h_min -17
_diffrn_reflns_limit_k_max 11
_diffrn_reflns_limit_k_min -11
_diffrn_reflns_limit_l_max 20
_diffrn_reflns_limit_l_min -15
_diffrn_reflns_number 10415
_diffrn_reflns_theta_full 25.00
_diffrn_reflns_theta_max 25.00
_diffrn_reflns_theta_min 2.41
_exptl_absorpt_coefficient_mu 0.081
_exptl_absorpt_correction_T_max 0.9839
_exptl_absorpt_correction_T_min 0.9753
_exptl_absorpt_correction_type multi-scan
_exptl_absorpt_process_details SADABS
_exptl_crystal_colour COLOURLESS
_exptl_crystal_density_diffrn 1.096
_exptl_crystal_density_method 'not measured'
_exptl_crystal_description BOLOCK
_exptl_crystal_F_000 792
_exptl_crystal_size_max 0.31
_exptl_crystal_size_mid 0.27
_exptl_crystal_size_min 0.20
_refine_diff_density_max 0.391
_refine_diff_density_min -0.193
_refine_diff_density_rms 0.065
_refine_ls_extinction_method none
_refine_ls_goodness_of_fit_ref 1.016
_refine_ls_hydrogen_treatment constr
_refine_ls_matrix_type full
_refine_ls_number_parameters 254
_refine_ls_number_reflns 4035
_refine_ls_number_restraints 0
_refine_ls_restrained_S_all 1.016
_refine_ls_R_factor_all 0.1429
_refine_ls_R_factor_gt 0.0866
_refine_ls_shift/su_max 0.000
_refine_ls_shift/su_mean 0.000
_refine_ls_structure_factor_coef Fsqd
_refine_ls_weighting_details 'calc w=1/[\s^2^(Fo^2^)+(0.1513P)^2^+0.3672P] where P=(Fo^2^+2Fc^2^)/3'
_refine_ls_weighting_scheme calc
_refine_ls_wR_factor_gt 0.2308
_refine_ls_wR_factor_ref 0.2754
_reflns_number_gt 2223
_reflns_number_total 4035
_reflns_threshold_expression >2sigma(I)
_cod_data_source_file c3ce42655f2.cif
_cod_data_source_block iacs_ta
_cod_depositor_comments
;
The following automatic conversions were performed:

'_symmetry_cell_setting' value 'MONOCLINIC' changed to 'monoclinic'
according to
/usr/data/users/saulius/crontab/automatic-downloads/rss-feeds/RSC/lib/dictionaries/cif_core.dic
dictionary named 'cif_core.dic' version 2.4.2 from
2011-04-26.

'_exptl_absorpt_correction_type' value 'MULTI-SCAN'
changed to 'multi-scan' according to
/usr/data/users/saulius/crontab/automatic-downloads/rss-feeds/RSC/lib/dictionaries/cif_core.dic
dictionary named 'cif_core.dic' version 2.4.2 from
2011-04-26.

'_refine_ls_hydrogen_treatment' value 'CONSTR' changed
to 'constr' according to
/usr/data/users/saulius/crontab/automatic-downloads/rss-feeds/RSC/lib/dictionaries/cif_core.dic
dictionary named 'cif_core.dic' version 2.4.2 from 2011-04-26.

Automatic conversion script
Id: cif_fix_values 2281 2013-09-26 08:29:07Z andrius 

 Adding full bibliography for 7215472--7215483.cif.
;
_cod_original_sg_symbol_H-M 'P 21/c'
_cod_database_code 7215481

loop_
_symmetry_equiv_pos_as_xyz
'x, y, z'
'-x, y+1/2, -z+1/2'
'-x, -y, -z'
'x, -y-1/2, z-1/2'

loop_
_atom_site_label
_atom_site_type_symbol
_atom_site_fract_x
_atom_site_fract_y
_atom_site_fract_z
_atom_site_U_iso_or_equiv
_atom_site_adp_type
_atom_site_occupancy
_atom_site_symmetry_multiplicity
_atom_site_calc_flag
_atom_site_refinement_flags
_atom_site_disorder_assembly
_atom_site_disorder_group
C17A C -0.0189(11) 0.8090(16) 0.3502(10) 0.118(4) Uiso 0.43 1 d P A 1
C20A C 0.1274(10) 0.8251(14) 0.1761(8) 0.122(4) Uiso 0.57 1 d P A 1
C21A C 0.1073(10) 0.8221(15) 0.0838(9) 0.137(4) Uiso 0.58 1 d P A 1
N1A N 0.1173(4) 0.9450(5) 0.3024(3) 0.0600(14) Uiso 0.60 1 d P A 1
C17B C 0.0147(7) 0.8994(11) 0.3853(7) 0.102(3) Uiso 0.57 1 d P A 2
C20B C 0.1229(19) 0.897(3) 0.1315(19) 0.191(9) Uiso 0.43 1 d P A 2
C21B C 0.1810(19) 0.772(3) 0.1524(16) 0.182(8) Uiso 0.42 1 d P A 2
N1B N 0.0638(6) 0.8436(8) 0.2501(5) 0.066(2) Uiso 0.40 1 d P A 2
O1 O 0.4105(2) -0.0365(4) 0.1440(2) 0.1006(12) Uani 1 1 d . . .
H1 H 0.3658 -0.0497 0.0977 0.151 Uiso 1 1 calc R . .
O2 O 0.3056(3) 0.1137(4) 0.1515(2) 0.1084(13) Uani 1 1 d . . .
O3 O 0.14439(18) 0.4150(2) 0.4113(2) 0.0748(9) Uani 1 1 d . . .
H3 H 0.1914 0.4637 0.4381 0.112 Uiso 1 1 calc R . .
O4 O 0.11851(19) 0.2077(3) 0.3674(2) 0.0800(10) Uani 1 1 d . . .
O5 O 0.2177(2) -0.2860(3) 0.3781(2) 0.1017(12) Uani 1 1 d . . .
O6 O 0.2854(2) -0.4210(2) 0.48676(18) 0.0719(8) Uani 1 1 d . . .
C1 C 0.3819(3) 0.0510(5) 0.1852(3) 0.0659(11) Uani 1 1 d . . .
C2 C 0.4541(3) 0.0694(5) 0.2765(3) 0.0710(12) Uani 1 1 d . . .
H2A H 0.4828 0.1583 0.2829 0.085 Uiso 1 1 calc R . .
H2B H 0.5079 0.0053 0.2888 0.085 Uiso 1 1 calc R . .
C3 C 0.4063(2) 0.0517(4) 0.3414(2) 0.0501(9) Uani 1 1 d . . .
C4 C 0.3647(2) 0.1613(3) 0.3663(2) 0.0519(9) Uani 1 1 d . . .
C5 C 0.3581(4) 0.2976(4) 0.3229(3) 0.0824(14) Uani 1 1 d . . .
H5A H 0.3008 0.3453 0.3227 0.124 Uiso 1 1 calc R . .
H5B H 0.3523 0.2840 0.2657 0.124 Uiso 1 1 calc R . .
H5C H 0.4171 0.3486 0.3531 0.124 Uiso 1 1 calc R . .
C6 C 0.3275(2) 0.1461(3) 0.4296(2) 0.0483(9) Uani 1 1 d . . .
C7 C 0.2869(3) 0.2685(4) 0.4590(3) 0.0651(11) Uani 1 1 d . . .
H7A H 0.2976 0.2570 0.5181 0.078 Uiso 1 1 calc R . .
H7B H 0.3242 0.3467 0.4549 0.078 Uiso 1 1 calc R . .
C8 C 0.1770(3) 0.2938(4) 0.4086(2) 0.0572(10) Uani 1 1 d . . .
C9 C 0.3291(2) 0.0207(4) 0.4674(2) 0.0483(9) Uani 1 1 d . . .
C10 C 0.2845(3) 0.0053(5) 0.5337(3) 0.0810(14) Uani 1 1 d . . .
H10A H 0.2680 -0.0870 0.5371 0.121 Uiso 1 1 calc R . .
H10B H 0.2254 0.0589 0.5181 0.121 Uiso 1 1 calc R . .
H10C H 0.3319 0.0342 0.5876 0.121 Uiso 1 1 calc R . .
C11 C 0.3708(2) -0.0897(3) 0.4422(2) 0.0482(9) Uani 1 1 d . . .
C12 C 0.3765(3) -0.2243(4) 0.4854(3) 0.0625(11) Uani 1 1 d . . .
H12A H 0.3866 -0.2084 0.5440 0.075 Uiso 1 1 calc R . .
H12B H 0.4343 -0.2721 0.4852 0.075 Uiso 1 1 calc R . .
C13 C 0.2846(3) -0.3141(4) 0.4452(3) 0.0586(10) Uani 1 1 d . . .
C14 C 0.4082(2) -0.0757(4) 0.3785(2) 0.0508(9) Uani 1 1 d . . .
C15 C 0.4475(3) -0.1961(4) 0.3476(3) 0.0824(14) Uani 1 1 d . . .
H15A H 0.4524 -0.1750 0.2946 0.124 Uiso 1 1 calc R . .
H15B H 0.4029 -0.2702 0.3399 0.124 Uiso 1 1 calc R . .
H15C H 0.5121 -0.2194 0.3885 0.124 Uiso 1 1 calc R . .
C16 C 0.0160(3) 0.9148(5) 0.2996(3) 0.0867(14) Uani 1 1 d . . .
C19 C 0.1159(4) 0.9559(5) 0.2128(4) 0.0959(16) Uani 1 1 d . . .
C18 C -0.0883(6) 0.8680(10) 0.3872(6) 0.180(4) Uani 1 1 d . . .

loop_
_atom_site_aniso_label
_atom_site_aniso_U_11
_atom_site_aniso_U_22
_atom_site_aniso_U_33
_atom_site_aniso_U_23
_atom_site_aniso_U_13
_atom_site_aniso_U_12
O1 0.087(2) 0.120(3) 0.077(2) -0.030(2) 0.0114(18) 0.029(2)
O2 0.095(2) 0.159(4) 0.065(2) -0.001(2) 0.0235(19) 0.047(2)
O3 0.0550(15) 0.0456(16) 0.105(2) -0.0079(15) 0.0105(16) 0.0018(12)
O4 0.0623(17) 0.0512(17) 0.100(2) -0.0150(15) 0.0018(15) -0.0042(13)
O5 0.0709(19) 0.079(2) 0.108(3) 0.0425(18) -0.0170(18) -0.0168(15)
O6 0.0852(19) 0.0431(16) 0.0739(19) 0.0119(13) 0.0161(15) -0.0106(13)
C1 0.058(2) 0.093(3) 0.054(2) 0.003(2) 0.029(2) 0.003(2)
C2 0.057(2) 0.100(3) 0.061(3) 0.001(2) 0.028(2) -0.008(2)
C3 0.0442(18) 0.059(2) 0.046(2) -0.0016(17) 0.0167(16) -0.0083(15)
C4 0.0481(19) 0.044(2) 0.057(2) 0.0005(17) 0.0130(17) -0.0069(15)
C5 0.096(3) 0.058(3) 0.088(3) 0.018(2) 0.029(3) -0.010(2)
C6 0.0441(18) 0.048(2) 0.047(2) -0.0026(16) 0.0111(16) 0.0002(14)
C7 0.059(2) 0.054(2) 0.067(3) -0.0133(19) 0.0079(19) 0.0094(17)
C8 0.056(2) 0.043(2) 0.065(2) -0.0066(18) 0.0148(19) -0.0019(17)
C9 0.0484(19) 0.055(2) 0.044(2) 0.0037(17) 0.0204(16) 0.0012(15)
C10 0.083(3) 0.105(4) 0.065(3) 0.016(2) 0.040(3) 0.010(3)
C11 0.0452(18) 0.043(2) 0.052(2) 0.0036(16) 0.0137(16) -0.0016(14)
C12 0.059(2) 0.047(2) 0.074(3) 0.0111(19) 0.017(2) -0.0006(16)
C13 0.056(2) 0.045(2) 0.071(3) 0.0077(19) 0.021(2) 0.0070(16)
C14 0.0404(17) 0.052(2) 0.058(2) -0.0121(17) 0.0165(16) 0.0006(14)
C15 0.072(3) 0.076(3) 0.096(4) -0.015(3) 0.030(3) 0.015(2)
C16 0.072(3) 0.092(4) 0.088(3) -0.017(3) 0.022(3) -0.015(2)
C19 0.096(4) 0.094(4) 0.098(4) 0.005(3) 0.037(3) -0.012(3)
C18 0.135(6) 0.230(10) 0.219(9) -0.053(7) 0.119(6) -0.022(6)

loop_
_atom_type_symbol
_atom_type_description
_atom_type_scat_dispersion_real
_atom_type_scat_dispersion_imag
_atom_type_scat_source
C C 0.0033 0.0016 'International Tables Vol C Tables 4.2.6.8 and 6.1.1.4'
H H 0.0000 0.0000 'International Tables Vol C Tables 4.2.6.8 and 6.1.1.4'
N N 0.0061 0.0033 'International Tables Vol C Tables 4.2.6.8 and 6.1.1.4'
O O 0.0106 0.0060 'International Tables Vol C Tables 4.2.6.8 and 6.1.1.4'

loop_
_geom_angle_atom_site_label_1
_geom_angle_atom_site_label_2
_geom_angle_atom_site_label_3
_geom_angle
C18 C17A C16 112.4(11)
C19 C20A C21A 117.2(12)
C16 N1A C19 110.7(4)
C16 C17B C18 115.2(8)
C21B C20B C19 109(2)
C16 N1B C19 107.0(6)
O2 C1 O1 121.5(4)
O2 C1 C2 124.7(4)
O1 C1 C2 113.7(4)
C1 C2 C3 113.8(3)
C4 C3 C14 120.1(3)
C4 C3 C2 120.3(3)
C14 C3 C2 119.6(3)
C3 C4 C6 119.8(3)
C3 C4 C5 120.0(4)
C6 C4 C5 120.1(4)
C4 C6 C9 120.8(3)
C4 C6 C7 119.0(3)
C9 C6 C7 120.2(3)
C8 C7 C6 113.8(3)
O4 C8 O3 119.4(3)
O4 C8 C7 123.8(3)
O3 C8 C7 116.8(3)
C11 C9 C6 119.4(3)
C11 C9 C10 120.7(3)
C6 C9 C10 119.9(3)
C14 C11 C9 120.3(3)
C14 C11 C12 120.2(3)
C9 C11 C12 119.5(3)
C11 C12 C13 115.1(3)
O5 C13 O6 123.3(4)
O5 C13 C12 122.0(4)
O6 C13 C12 114.8(3)
C11 C14 C3 119.5(3)
C11 C14 C15 120.4(4)
C3 C14 C15 120.0(4)
N1B C16 C17B 135.3(6)
N1B C16 N1A 55.4(4)
C17B C16 N1A 112.4(5)
N1B C16 C17A 108.6(7)
N1A C16 C17A 130.3(7)
C20A C19 N1A 113.7(7)
N1A C19 C20B 153.4(12)
C20A C19 N1B 72.9(7)
N1A C19 N1B 51.8(4)
C20B C19 N1B 107.2(11)

loop_
_geom_bond_atom_site_label_1
_geom_bond_atom_site_label_2
_geom_bond_distance
C17A C18 1.506(16)
C17A C16 1.571(16)
C20A C19 1.488(14)
C20A C21A 1.492(19)
N1A C16 1.489(7)
N1A C19 1.530(8)
C17B C16 1.482(11)
C17B C18 1.546(12)
C20B C21B 1.47(3)
C20B C19 1.55(3)
N1B C16 1.472(9)
N1B C19 1.617(9)
O1 C1 1.289(5)
O2 C1 1.209(5)
O3 C8 1.308(4)
O4 C8 1.223(4)
O5 C13 1.218(4)
O6 C13 1.281(4)
C1 C2 1.522(6)
C2 C3 1.532(5)
C3 C4 1.395(5)
C3 C14 1.418(5)
C4 C6 1.396(5)
C4 C5 1.537(5)
C6 C9 1.405(5)
C6 C7 1.526(5)
C7 C8 1.518(5)
C9 C11 1.405(5)
C9 C10 1.518(5)
C11 C14 1.401(5)
C11 C12 1.522(5)
C12 C13 1.536(5)
C14 C15 1.513(5)

loop_
_geom_hbond_atom_site_label_D
_geom_hbond_atom_site_label_H
_geom_hbond_atom_site_label_A
_geom_hbond_distance_DH
_geom_hbond_distance_HA
_geom_hbond_distance_DA
_geom_hbond_angle_DHA
_geom_hbond_site_symmetry_A
O1 H1 O6 0.82 1.83 2.639(5) 168.8 4
O3 H3 O6 0.82 1.74 2.553(4) 174.2 1_565
